data_2000549
loop_
_publ_author_name
'Flippen-Anderson, J. L.'
'George, C. F.'

_publ_section_title
;
 Absolute configuration of ({-})-\a-acetylmethadol hydrochloride
;
_journal_issue 10
_journal_name_full 'Acta Crystallographica Section C'
_journal_page_first 1855
_journal_page_last 1857
_journal_paper_doi 10.1107/S0108270192001409
_journal_volume 48
_journal_year 1992
_chemical_formula_moiety 'C23 H32 N1 O2,Cl1,H2 O1'
_chemical_formula_sum 'C23 H34 Cl N O3'
_chemical_formula_weight 407.9
_symmetry_cell_setting monoclinic
_symmetry_space_group_name_H-M 'P 1 21 1'
_cell_angle_alpha 90
_cell_angle_beta 97.71(2)
_cell_angle_gamma 90
_cell_formula_units_Z 4
_cell_length_a 15.608(4)
_cell_length_b 8.637(2)
_cell_length_c 17.273(5)
_cell_volume 2307.5(10)
_diffrn_radiation_type Cu
_diffrn_radiation_wavelength 1.54184
_exptl_absorpt_coefficient_mu 1.64
_exptl_crystal_density_diffrn 1.17
_exptl_crystal_F_000 880
_cod_data_source_file hh0604.cif
_cod_data_source_block hh0604_structure_1_of_1
_cod_depositor_comments
;
 Marking attached hydrogen atoms.

 Antanas Vaitkus,
 2017-11-23
;
_cod_original_cell_volume 2307.40(10)
_cod_original_sg_symbol_H-M 'P 21'
_cod_original_formula_sum 'C23 H34 Cl1 N1 O3'
_cod_database_code 2000549

loop_
_atom_site_label
_atom_site_fract_x
_atom_site_fract_y
_atom_site_fract_z
_atom_site_U_iso_or_equiv
_atom_site_attached_hydrogens
Cl(1) .5984(2) .9202 .5617(2) .084(1) 0
Cl(2) .1510(2) .7455(6) .5248(2) .066(1) 0
C(1) .4723(5) .7399(14) .8074(5) .031(3) 0
C(2) .4361(5) .7518(14) .7199(5) .035(3) 0
C(3) .4014(5) .9088(15) .6890(5) .037(3) 0
N(4) .4169(5) .9277(14) .6053(4) .041(3) 0
C(5) .3909(8) 1.0825(16) .5683(7) .068(5) 0
C(6) .3796(8) .8017(17) .5514(6) .062(5) 0
C(7) .3039(5) .9388(19) .6929(6) .057(4) 0
C(8) .4875(5) .5604(13) .8216(5) .028(3) 0
C(9) .5265(7) .5101(14) .9023(6) .046(4) 0
C(10) .5280(7) .3318(13) .9103(7) .051(4) 0
O(11) .5461(4) .5120(11) .7684(3) .039(2) 0
C(12) .5228(7) .3918(17) .7212(6) .051(5) 0
O(13) .4572(5) .3167(13) .7223(5) .086(4) 0
C(14) .5913(8) .356(2) .6700(8) .100(7) 0
C(15) .5599(5) .8228(13) .8306(5) .031(3) 0
C(16) .6126(5) .8621(14) .7757(6) .045(4) 0
C(17) .6945(6) .9333(17) .7977(7) .061(5) 0
C(18) .7212(6) .9592(16) .8751(7) .061(5) 0
C(19) .6697(6) .9227(16) .9304(6) .054(4) 0
C(20) .5892(6) .8536(13) .9077(6) .036(4) 0
C(21) .4045(5) .7977(14) .8557(5) .030(3) 0
C(22) .3360(5) .7057(15) .8755(5) .042(4) 0
C(23) .2730(6) .7675(18) .9142(6) .055(4) 0
C(24) .2729(6) .9201(18) .9359(6) .052(4) 0
C(25) .3397(6) 1.0123(16) .9185(6) .048(4) 0
C(26) .4024(5) .9586(15) .8789(5) .038(4) 0
C(51) -.0056(5) .6029(14) .7463(5) .029(3) 0
C(52) -.0352(5) .6079(14) .6579(5) .036(4) 0
C(53) -.1228(5) .6924(14) .6298(6) .038(4) 0
N(54) -.1190(5) .7716(14) .5516(5) .048(3) 0
C(55) -.1001(7) .6767(19) .4847(6) .076(6) 0
C(56) -.0557(6) .9076(17) .5609(8) .087(6) 0
C(57) -.2032(6) .5899(18) .6188(7) .071(5) 0
C(58) .0142(5) .7702(14) .7790(5) .032(3) 0
C(59) .0894(6) .8488(14) .7461(6) .047(4) 0
C(60) .0907(9) 1.0251(16) .7620(10) .091(7) 0
O(61) .0369(3) .7578(11) .8613(4) .040(2) 0
C(62) .0037(7) .8528(17) .9098(8) .061(5) 0
O(63) -.0484(5) .9523(13) .8880(5) .079(4) 0
C(64) .0348(8) .8168(19) .9937(7) .079(6)i 0
C(65) -.0786(5) .5282(14) .7838(6) .033(4) 0
C(66) -.0904(6) .3667(15) .7763(6) .044(4) 0
C(67) -.1595(6) .2932(16) .8038(6) .054(5) 0
C(68) -.2174(6) .3752(17) .8400(7) .058(5) 0
C(69) -.2060(7) .5366(18) .8478(7) .061(5) 0
C(70) -.1385(5) .6101(15) .8200(6) .041(4) 0
C(71) .0788(5) .5059(13) .7619(6) .030(3) 0
C(72) .1357(5) .4877(14) .7082(5) .039(4) 0
C(73) .2140(5) .4099(14) .7266(6) .042(4) 0
C(74) .2355(6) .3496(14) .8000(7) .049(4) 0
C(75) .1797(6) .3635(15) .8539(6) .051(4) 0
C(76) .1030(5) .4441(14) .8365(5) .037(3) 0
O(1S) .2550(4) .4247(13) .5398(4) .063(3) 2
O(2S) .7849(6) .0694(16) .6314(6) .126(5) 2
H(2A) .3896 .6786 .7101 .080 0
H(2B) .4816 .7231 .6905 .080 0
H(3A) .4328 .9818 .7238 .080 0
H(4) .493(5) .912(11) .599(4) .050 0
H(5A) .3290 1.0743 .5623 .080 0
H(5B) .4089 1.1099 .5191 .080 0
H(5C) .4095 1.1609 .6062 .080 0
H(6A) .3207 .8314 .5347 .080 0
H(6B) .3807 .7029 .5770 .080 0
H(6C) .4101 .7947 .5068 .080 0
H(7A) .2889 .9506 .7446 .080 0
H(7B) .2663 .8638 .6648 .080 0
H(7C) .2976 1.0364 .6661 .080 0
H(8A) .4310 .5146 .8141 .080 0
H(9A) .5846 .5487 .9125 .080 0
H(9B) .4928 .5526 .9398 .080 0
H(10A) .5531 .3006 .9617 .080 0
H(10B) .5610 .2889 .8724 .080 0
H(10C) .4695 .2950 .9002 .080 0
H(14A) .5747 .2791 .6308 .080 0
H(14B) .6405 .3203 .7047 .080 0
H(14C) .6057 .4506 .6454 .080 0
H(16A) .5940 .8396 .7216 .080 0
H(17A) .7296 .9649 .7589 .080 0
H(18A) .7776 1.0022 .8911 .080 0
H(19A) .6887 .9445 .9845 .080 0
H(20A) .5537 .8268 .9470 .080 0
H(22A) .3333 .5981 .8616 .080 0
H(23A) .2274 .7017 .9269 .080 0
H(24A) .2277 .9616 .9625 .080 0
H(25A) .3416 1.1187 .9347 .080 0
H(26A) .4466 1.0280 .8663 .080 0
H(52A) .0092 .6596 .6342 .080 0
H(52B) -.0405 .5030 .6396 .080 0
H(53A) -.1285 .7630 .6717 .080 0
H(54) -.176(5) .785(12) .536(5) .050 0
H(55A) -.0432 .6347 .4985 .080 0
H(55B) -.1088 .7017 .4300 .080 0
H(55C) -.1423 .6016 .4955 .080 0
H(56A) .0061 .8987 .5700 .080 0
H(56B) -.0753 .9660 .6025 .080 0
H(56C) -.0727 .9595 .5121 .080 0
H(57A) -.2101 .5403 .6673 .080 0
H(57B) -.1956 .5127 .5803 .080 0
H(57C) -.2538 .6504 .6013 .080 0
H(58A) -.0365 .8319 .7642 .080 0
H(59A) .1427 .8054 .7710 .080 0
H(59B) .0841 .8302 .6909 .080 0
H(60A) .1449 1.0674 .7517 .080 0
H(60B) .0817 1.0501 .8145 .080 0
H(60C) .0447 1.0683 .7260 .080 0
H(64A) .0092 .9033 1.0169 .080 0
H(64B) .0965 .8283 1.0007 .080 0
H(64C) .0197 .7227 1.0182 .080 0
H(66A) -.0503 .3066 .7514 .080 0
H(67A) -.1665 .1833 .7977 .080 0
H(68A) -.2645 .3241 .8600 .080 0
H(69A) -.2467 .5961 .8724 .080 0
H(70A) -.1323 .7202 .8259 .080 0
H(72A) .1212 .5301 .6568 .080 0
H(73A) .2524 .3980 .6881 .080 0
H(74A) .2900 .2982 .8136 .080 0
H(75A) .1939 .3169 .9045 .080 0
H(76A) .0657 .4566 .8759 .080 0

loop_
_geom_bond_atom_site_label_1
_geom_bond_atom_site_label_2
_geom_bond_distance
C(1) C(2) 1.544(12)
C(1) C(15) 1.548(12)
C(2) C(3) 1.530(16)
C(3) C(7) 1.555(12)
N(4) C(6) 1.498(16)
C(8) O(11) 1.442(11)
O(11) C(12) 1.340(15)
C(12) C(14) 1.508(18)
C(15) C(20) 1.374(13)
C(17) C(18) 1.363(16)
C(19) C(20) 1.398(13)
C(21) C(26) 1.448(17)
C(23) C(24) 1.37(2)
C(25) C(26) 1.348(14)
C(51) C(58) 1.567(16)
C(51) C(71) 1.554(13)
C(53) N(54) 1.522(14)
N(54) C(55) 1.479(17)
C(58) C(59) 1.530(14)
C(59) C(60) 1.547(18)
C(62) O(63) 1.207(16)
C(65) C(66) 1.410(17)
C(66) C(67) 1.389(15)
C(68) C(69) 1.41(2)
C(71) C(72) 1.376(13)
C(72) C(73) 1.393(13)
C(74) C(75) 1.364(15)
C(1) C(8) 1.582(16)
C(1) C(21) 1.518(13)
C(3) N(4) 1.506(11)
N(4) C(5) 1.514(17)
C(8) C(9) 1.509(13)
C(9) C(10) 1.546(17)
C(12) O(13) 1.214(15)
C(15) C(16) 1.379(14)
C(16) C(17) 1.425(14)
C(18) C(19) 1.366(16)
C(21) C(22) 1.409(14)
C(22) C(23) 1.369(15)
C(24) C(25) 1.377(16)
C(51) C(52) 1.535(12)
C(51) C(65) 1.527(13)
C(52) C(53) 1.570(12)
C(53) C(57) 1.526(15)
N(54) C(56) 1.529(17)
C(58) O(61) 1.421(11)
O(61) C(62) 1.327(16)
C(62) C(64) 1.498(17)
C(65) C(70) 1.386(14)
C(67) C(68) 1.363(17)
C(69) C(70) 1.372(16)
C(71) C(76) 1.398(13)
C(73) C(74) 1.370(15)
C(75) C(76) 1.383(14)
